data_9003676
loop_
_publ_author_name
'Nelson, W. R.'
'Griffen, D. T.'

_publ_section_title
;
 Crystal chemistry of Zn-rich rhodonite ("fowlerite")
 Sample: 15-4018
 Note: see samples 15-4029 and 15-4024 for plausible typical "fowlerite"
 and rhodonite cation distributions
;
_journal_name_full 'American Mineralogist'
_journal_page_first 969
_journal_page_last 983
_journal_paper_doi 10.2138/am.2005.1694
_journal_volume 90
_journal_year 2005
_chemical_formula_sum 'Mn5 O15 Si5'
_chemical_name_mineral Rhodonite
_space_group_IT_number 2
_symmetry_space_group_name_Hall '-P 1 (1/2*x+1/2*y,1/2*x-1/2*y,-z)'
_symmetry_space_group_name_H-M 'C -1'
_cell_angle_alpha 108.697
_cell_angle_beta 103.335
_cell_angle_gamma 82.191
_cell_formula_units_Z 4
_cell_length_a 9.8381
_cell_length_b 10.5361
_cell_length_c 12.2381
_cell_volume 1166.558
_database_code_amcsd 0003774
_exptl_crystal_density_diffrn 3.730
_cod_original_formula_sum 'Mn5 Si5 O15'
_cod_database_code 9003676

loop_
_space_group_symop_operation_xyz
x,y,z
1/2+x,1/2+y,z
-x,-y,-z
1/2-x,1/2-y,-z

loop_
_atom_site_aniso_label
_atom_site_aniso_U_11
_atom_site_aniso_U_22
_atom_site_aniso_U_33
_atom_site_aniso_U_12
_atom_site_aniso_U_13
_atom_site_aniso_U_23
Mn1 0.00710 0.00610 0.00790 -0.00090 0.00170 0.00240
Mn2 0.00720 0.00730 0.00640 -0.00130 0.00120 0.00230
Mn3 0.00780 0.00670 0.00630 -0.00150 0.00180 0.00160
Mn4 0.01450 0.00710 0.00550 -0.00380 -0.00210 0.00180
Mn5 0.00930 0.01450 0.01700 -0.00150 0.00470 0.00910
Si1 0.00450 0.00520 0.00480 -0.00220 0.00000 0.00070
Si2 0.00460 0.00570 0.00410 -0.00180 -0.00010 0.00160
Si3 0.00530 0.00600 0.00370 -0.00100 -0.00030 0.00080
Si4 0.00510 0.00610 0.00380 -0.00120 -0.00010 0.00160
Si5 0.00520 0.00610 0.00480 -0.00140 0.00010 0.00190
OA1 0.00640 0.00780 0.00680 -0.00250 -0.00040 0.00200
OA2 0.00580 0.00850 0.00830 -0.00010 0.00150 0.00230
OA3 0.00350 0.00890 0.00920 -0.00190 -0.00040 0.00270
OA4 0.00490 0.01110 0.00990 0.00050 0.00200 0.00570
OA5 0.00570 0.00780 0.00880 0.00010 0.00000 0.00240
OA6 0.00660 0.00510 0.01070 0.00130 0.00220 0.00200
OB1 0.00930 0.00760 0.00960 -0.00470 -0.00060 0.00230
OB2 0.00940 0.00680 0.00770 -0.00450 0.00040 0.00160
OB3 0.01130 0.01050 0.01120 0.00270 0.00010 -0.00080
OB4 0.01190 0.00890 0.00840 -0.00450 0.00020 -0.00110
OC1 0.01010 0.00670 0.00360 -0.00170 0.00060 0.00000
OC2 0.00870 0.01650 0.01330 -0.00480 -0.00040 0.01100
OC3 0.01010 0.01250 0.00380 -0.00230 0.00070 0.00330
OC4 0.01010 0.00890 0.00650 -0.00040 0.00260 0.00440
OC5 0.00740 0.00800 0.00490 -0.00020 0.00010 -0.00100

loop_
_atom_site_label
_atom_site_fract_x
_atom_site_fract_y
_atom_site_fract_z
_atom_site_U_iso_or_equiv
_atom_site_type_symbol
_atom_site_attached_hydrogens
Mn1 0.00006 0.03038 0.14794 0.00690 Mn 0
Mn2 0.00148 0.12666 0.44492 0.00690 Mn 0
Mn3 0.01651 0.20458 0.72987 0.00680 Mn 0
Mn4 0.06046 0.26422 0.02370 0.00940 Mn 0
Mn5 0.99571 0.35515 0.30519 0.01210 Mn 0
Si1 0.20460 0.45070 0.91100 0.00500 Si 0
Si2 0.21230 0.36690 0.65390 0.00480 Si 0
Si3 0.21740 0.58030 0.52980 0.00530 Si 0
Si4 0.21480 0.50680 0.26130 0.00510 Si 0
Si5 0.20520 0.70100 0.12490 0.00540 Si 0
OA1 0.12810 0.07060 0.04020 0.00710 O 0
OA2 0.11920 0.15770 0.32240 0.00770 O 0
OA3 0.11380 0.92210 0.43620 0.00740 O 0
OA4 0.11830 0.01310 0.73160 0.00800 O 0
OA5 0.13000 0.79070 0.85340 0.00780 O 0
OA6 0.09840 0.83280 0.13080 0.00770 O 0
OB1 0.12860 0.32250 0.90190 0.00890 O 0
OB2 0.12470 0.23690 0.61130 0.00790 O 0
OB3 0.12950 0.71170 0.58940 0.01270 O 0
OB4 0.12620 0.38130 0.18380 0.01060 O 0
OC1 0.16950 0.46990 0.77760 0.00720 O 0
OC2 0.15960 0.45890 0.56340 0.01130 O 0
OC3 0.16640 0.53840 0.38690 0.00860 O 0
OC4 0.15850 0.64220 0.22010 0.00780 O 0
OC5 0.14650 0.59300 0.99560 0.00770 O 0

loop_
_cod_changelog_entry_id
_cod_changelog_entry_author
_cod_changelog_entry_date
_cod_changelog_entry_text
1
;cod-tools version 3.8.0
Id: cif_guess_AMCSD_atom_types 9581 2023-05-17 12:35:41Z saulius
;
2023-05-23T09:17:54+03:00
;Derived atom types and hydrogen counts
from atom names that follow the AMCSD naming convention
(Wat == water, O-H == hydroxyl).
;

loop_
_cod_related_entry_id
_cod_related_entry_database
_cod_related_entry_code
1 AMCSD 0003774
